data_4031539
loop_
_publ_author_name
'Chen, Chao'
'Lu, Chunxin'
'Zheng, Qing'
'Ni, Shengliang'
'Zhang, Min'
'Chen, Wanzhi'

_publ_section_title
;
 Synthesis and structures of ruthenium-NHC complexes and their catalysis
 in hydrogen transfer reaction.
;
_journal_name_full 'Beilstein journal of organic chemistry'
_journal_page_first 1786
_journal_page_last 1795
_journal_paper_doi 10.3762/bjoc.11.194
_journal_volume 11
_journal_year 2015
_chemical_formula_sum 'C24 H22 F12 N8 P2 Ru'
_chemical_formula_weight 813.51
_chemical_name_systematic
; 
 ? 
;
_space_group_IT_number 11
_symmetry_cell_setting monoclinic
_symmetry_space_group_name_Hall '-P 2yb'
_symmetry_space_group_name_H-M 'P 1 21/m 1'
_atom_sites_solution_hydrogens geom
_atom_sites_solution_primary direct
_atom_sites_solution_secondary difmap
_audit_creation_method SHELXL-97
_cell_angle_alpha 90.00
_cell_angle_beta 97.384(6)
_cell_angle_gamma 90.00
_cell_formula_units_Z 4
_cell_length_a 10.9570(8)
_cell_length_b 22.2567(16)
_cell_length_c 16.8706(11)
_cell_measurement_temperature 293(2)
_cell_volume 4080.1(5)
_computing_cell_refinement 'Bruker FRAMBO'
_computing_data_collection 'Bruker FRAMBO'
_computing_data_reduction 'Bruker SAINT'
_computing_molecular_graphics 'Bruker SHELXTL'
_computing_publication_material 'Bruker SHELXTL'
_computing_structure_refinement 'SHELXL-97 (Sheldrick, 1997)'
_computing_structure_solution 'SHELXS-97 (Sheldrick, 1990)'
_diffrn_ambient_temperature 293(2)
_diffrn_measured_fraction_theta_full 0.997
_diffrn_measured_fraction_theta_max 0.997
_diffrn_measurement_device_type 'multiwire proportional'
_diffrn_measurement_method 'phi and omega scans'
_diffrn_radiation_monochromator graphite
_diffrn_radiation_source 'fine-focus sealed tube'
_diffrn_radiation_type MoK\a
_diffrn_radiation_wavelength 0.71073
_diffrn_reflns_av_R_equivalents 0.0278
_diffrn_reflns_av_sigmaI/netI 0.0430
_diffrn_reflns_limit_h_max 13
_diffrn_reflns_limit_h_min -10
_diffrn_reflns_limit_k_max 26
_diffrn_reflns_limit_k_min -17
_diffrn_reflns_limit_l_max 19
_diffrn_reflns_limit_l_min -20
_diffrn_reflns_number 15951
_diffrn_reflns_theta_full 25.01
_diffrn_reflns_theta_max 25.01
_diffrn_reflns_theta_min 2.79
_exptl_absorpt_coefficient_mu 0.542
_exptl_absorpt_correction_T_max 1.00000
_exptl_absorpt_correction_T_min 0.56034
_exptl_absorpt_correction_type multi-scan
_exptl_absorpt_process_details sadabs
_exptl_crystal_colour yellow
_exptl_crystal_density_diffrn 1.324
_exptl_crystal_density_method 'not measured'
_exptl_crystal_description block
_exptl_crystal_F_000 1616
_exptl_crystal_size_max 0.30
_exptl_crystal_size_mid 0.27
_exptl_crystal_size_min 0.20
_platon_squeeze_details ' '
_refine_diff_density_max 1.216
_refine_diff_density_min -0.459
_refine_diff_density_rms 0.094
_refine_ls_extinction_method none
_refine_ls_goodness_of_fit_ref 1.083
_refine_ls_hydrogen_treatment constr
_refine_ls_matrix_type full
_refine_ls_number_parameters 436
_refine_ls_number_reflns 7385
_refine_ls_number_restraints 6
_refine_ls_restrained_S_all 1.088
_refine_ls_R_factor_all 0.0794
_refine_ls_R_factor_gt 0.0604
_refine_ls_shift/su_max 0.070
_refine_ls_shift/su_mean 0.002
_refine_ls_structure_factor_coef Fsqd
_refine_ls_weighting_details 'calc w=1/[\s^2^(Fo^2^)+(0.1117P)^2^+2.2639P] where P=(Fo^2^+2Fc^2^)/3'
_refine_ls_weighting_scheme calc
_refine_ls_wR_factor_gt 0.1788
_refine_ls_wR_factor_ref 0.1904
_reflns_number_gt 5437
_reflns_number_total 7385
_reflns_threshold_expression >2sigma(I)
_cod_data_source_file 1860-5397-11-194-S1.cif
_cod_data_source_block 5
_cod_depositor_comments 'Adding full bibliography for 4031535--4031539.cif.'
_cod_original_sg_symbol_H-M P2(1)/m
_cod_database_code 4031539

loop_
_symmetry_equiv_pos_as_xyz
'x, y, z'
'-x, y+1/2, -z'
'-x, -y, -z'
'x, -y-1/2, z'

loop_
_atom_site_label
_atom_site_type_symbol
_atom_site_fract_x
_atom_site_fract_y
_atom_site_fract_z
_atom_site_U_iso_or_equiv
_atom_site_adp_type
_atom_site_occupancy
_atom_site_symmetry_multiplicity
_atom_site_calc_flag
_atom_site_refinement_flags
Ru1 Ru 0.58297(3) 0.487557(18) 0.23163(2) 0.04293(17) Uani 1 1 d .
P1 P 0.07516(17) 0.41750(10) 0.15115(12) 0.0836(6) Uani 1 1 d .
N1 N 0.4389(4) 0.52057(18) 0.1515(2) 0.0432(9) Uani 1 1 d .
N7 N 0.7069(4) 0.5344(2) 0.1744(2) 0.0474(9) Uani 1 1 d .
N8 N 0.7277(4) 0.4531(2) 0.3038(2) 0.0482(10) Uani 1 1 d .
N5 N 0.4636(4) 0.4465(2) 0.2998(2) 0.0462(10) Uani 1 1 d .
N6 N 0.5631(4) 0.5562(2) 0.3168(2) 0.0473(10) Uani 1 1 d .
C5 C 0.4071(5) 0.4873(2) 0.0857(3) 0.0514(12) Uani 1 1 d .
C2 C 0.5669(4) 0.4244(2) 0.1460(3) 0.0436(11) Uani 1 1 d .
N4 N 0.6146(4) 0.3713(2) 0.1267(2) 0.0536(10) Uani 1 1 d .
N3 N 0.4763(4) 0.4354(2) 0.0848(2) 0.0517(10) Uani 1 1 d .
N2 N 0.3222(5) 0.4989(3) 0.0244(3) 0.0688(14) Uani 1 1 d .
C13 C 0.4268(5) 0.4819(3) 0.3572(3) 0.0546(13) Uani 1 1 d .
C21 C 0.7797(5) 0.5576(3) 0.1439(3) 0.0539(13) Uani 1 1 d .
C14 C 0.4776(5) 0.5410(3) 0.3661(3) 0.0541(13) Uani 1 1 d .
C12 C 0.3469(5) 0.4621(3) 0.4114(3) 0.0646(16) Uani 1 1 d .
C3 C 0.5536(6) 0.3499(3) 0.0561(3) 0.0689(17) Uani 1 1 d .
H3 H 0.5700 0.3138 0.0317 0.083 Uiso 1 1 calc R
C17 C 0.3127(7) 0.5036(4) 0.4695(4) 0.084(2) Uani 1 1 d .
H17 H 0.2553 0.4921 0.5027 0.101 Uiso 1 1 calc R
C11 C 0.3065(6) 0.4032(3) 0.4043(4) 0.0732(18) Uani 1 1 d .
H11 H 0.2528 0.3883 0.4380 0.088 Uiso 1 1 calc R
C20 C 0.6155(6) 0.6093(3) 0.3255(3) 0.0618(14) Uani 1 1 d .
H20 H 0.6725 0.6202 0.2918 0.074 Uiso 1 1 calc R
C23 C 0.8122(6) 0.4345(3) 0.3421(3) 0.0662(15) Uani 1 1 d .
C4 C 0.4671(6) 0.3894(3) 0.0281(3) 0.0634(15) Uani 1 1 d .
H4 H 0.4126 0.3868 -0.0188 0.076 Uiso 1 1 calc R
C15 C 0.4449(6) 0.5795(3) 0.4257(3) 0.0682(17) Uani 1 1 d .
C22 C 0.8741(6) 0.5855(3) 0.1038(4) 0.0771(18) Uani 1 1 d .
H22A H 0.9530 0.5691 0.1242 0.116 Uiso 1 1 calc R
H22B H 0.8743 0.6281 0.1131 0.116 Uiso 1 1 calc R
H22C H 0.8577 0.5779 0.0474 0.116 Uiso 1 1 calc R
C6 C 0.3731(5) 0.5712(3) 0.1546(3) 0.0627(14) Uani 1 1 d .
H6 H 0.3903 0.5967 0.1983 0.075 Uiso 1 1 calc R
C9 C 0.4250(5) 0.3903(3) 0.2952(3) 0.0612(14) Uani 1 1 d .
H9 H 0.4510 0.3655 0.2563 0.073 Uiso 1 1 calc R
C8 C 0.2577(6) 0.5494(3) 0.0304(4) 0.0733(17) Uani 1 1 d .
H8 H 0.1957 0.5592 -0.0105 0.088 Uiso 1 1 calc R
C10 C 0.3466(6) 0.3664(3) 0.3464(4) 0.0779(18) Uani 1 1 d .
H10 H 0.3217 0.3265 0.3417 0.093 Uiso 1 1 calc R
C19 C 0.5880(7) 0.6498(3) 0.3839(4) 0.0802(19) Uani 1 1 d .
H19 H 0.6289 0.6864 0.3896 0.096 Uiso 1 1 calc R
C1 C 0.7137(6) 0.3396(3) 0.1767(4) 0.0755(17) Uani 1 1 d .
H1A H 0.7838 0.3657 0.1874 0.113 Uiso 1 1 calc R
H1B H 0.7364 0.3044 0.1492 0.113 Uiso 1 1 calc R
H1C H 0.6859 0.3282 0.2262 0.113 Uiso 1 1 calc R
C7 C 0.2797(6) 0.5866(3) 0.0939(4) 0.0785(18) Uani 1 1 d .
H7 H 0.2338 0.6214 0.0971 0.094 Uiso 1 1 calc R
C18 C 0.5025(7) 0.6363(3) 0.4322(4) 0.081(2) Uani 1 1 d .
H18 H 0.4820 0.6642 0.4694 0.098 Uiso 1 1 calc R
C16 C 0.3604(7) 0.5573(4) 0.4769(4) 0.086(2) Uani 1 1 d .
H16 H 0.3387 0.5822 0.5171 0.103 Uiso 1 1 calc R
F3 F 0.0570(6) 0.4620(4) 0.0800(4) 0.177(3) Uani 1 1 d .
F2 F -0.0487(5) 0.4409(3) 0.1769(4) 0.163(3) Uani 1 1 d .
C24 C 0.9226(7) 0.4080(5) 0.3884(5) 0.117(3) Uani 1 1 d .
H24A H 0.9805 0.3970 0.3528 0.175 Uiso 1 1 calc R
H24B H 0.8995 0.3729 0.4161 0.175 Uiso 1 1 calc R
H24C H 0.9594 0.4369 0.4265 0.175 Uiso 1 1 calc R
F4 F 0.0890(8) 0.3761(5) 0.2211(5) 0.233(5) Uani 1 1 d .
F1 F 0.1951(5) 0.3972(3) 0.1217(5) 0.183(3) Uani 1 1 d .
F5 F 0.1535(8) 0.4660(4) 0.1970(5) 0.215(4) Uani 1 1 d .
P2 P 0.2811(3) 0.7500 0.5619(2) 0.0937(9) Uani 1 2 d S
F9 F 0.4176(9) 0.7500 0.5496(7) 0.178(4) Uani 1 2 d S
F6 F -0.0011(7) 0.3697(5) 0.0968(5) 0.232(4) Uani 1 1 d .
F8 F 0.1495(11) 0.7500 0.5763(11) 0.277(8) Uani 1 2 d S
F10 F 0.2537(8) 0.7037(5) 0.4936(5) 0.257(5) Uani 1 1 d .
F7 F 0.3190(10) 0.6985(5) 0.6154(6) 0.319(7) Uani 1 1 d .
P3 P 0.6643(5) 0.7500 0.1599(2) 0.1220(14) Uani 1 2 d SD
F11 F 0.6409(12) 0.7500 0.2490(5) 0.238(6) Uani 1 2 d SD
F12 F 0.5866(11) 0.6952(4) 0.1424(5) 0.290(6) Uani 1 1 d D
F13 F 0.7763(9) 0.7008(4) 0.1920(8) 0.298(6) Uani 1 1 d D
F14 F 0.712(2) 0.7500 0.0831(7) 0.58(3) Uani 1 2 d SD

loop_
_atom_site_aniso_label
_atom_site_aniso_U_11
_atom_site_aniso_U_22
_atom_site_aniso_U_33
_atom_site_aniso_U_23
_atom_site_aniso_U_13
_atom_site_aniso_U_12
Ru1 0.0504(3) 0.0435(3) 0.0361(2) -0.00052(16) 0.01044(16) -0.00186(18)
P1 0.0678(11) 0.1012(15) 0.0834(12) 0.0246(11) 0.0162(9) 0.0010(10)
N1 0.052(2) 0.042(2) 0.037(2) 0.0046(17) 0.0125(17) -0.0002(18)
N7 0.054(2) 0.048(2) 0.041(2) -0.0017(19) 0.0062(18) 0.001(2)
N8 0.050(2) 0.054(3) 0.039(2) 0.0031(19) 0.0005(18) -0.006(2)
N5 0.047(2) 0.058(3) 0.035(2) 0.0045(18) 0.0090(16) 0.003(2)
N6 0.054(2) 0.053(3) 0.036(2) -0.0016(18) 0.0098(17) 0.001(2)
C5 0.055(3) 0.056(3) 0.046(3) 0.004(2) 0.016(2) -0.008(3)
C2 0.047(3) 0.050(3) 0.035(2) 0.001(2) 0.0085(19) -0.007(2)
N4 0.066(3) 0.048(2) 0.049(2) -0.005(2) 0.013(2) 0.000(2)
N3 0.058(3) 0.053(3) 0.045(2) -0.0076(19) 0.0132(19) -0.008(2)
N2 0.067(3) 0.091(4) 0.045(2) 0.014(2) -0.004(2) -0.011(3)
C13 0.047(3) 0.070(4) 0.047(3) 0.009(3) 0.005(2) 0.000(3)
C21 0.061(3) 0.055(3) 0.049(3) 0.001(2) 0.017(2) -0.004(3)
C14 0.062(3) 0.059(3) 0.042(3) 0.002(2) 0.007(2) 0.006(3)
C12 0.056(3) 0.095(5) 0.044(3) 0.011(3) 0.012(2) 0.002(3)
C3 0.089(4) 0.056(4) 0.066(4) -0.024(3) 0.027(3) -0.012(3)
C17 0.085(5) 0.116(6) 0.058(4) 0.010(4) 0.032(3) 0.011(5)
C11 0.067(4) 0.090(5) 0.066(4) 0.019(3) 0.023(3) -0.010(4)
C20 0.079(4) 0.046(3) 0.061(3) -0.005(3) 0.012(3) -0.002(3)
C23 0.067(4) 0.078(4) 0.055(3) 0.002(3) 0.015(3) -0.005(3)
C4 0.073(4) 0.068(4) 0.047(3) -0.017(3) 0.000(3) 0.000(3)
C15 0.082(4) 0.079(4) 0.046(3) -0.003(3) 0.016(3) 0.023(4)
C22 0.079(4) 0.072(4) 0.086(4) 0.002(3) 0.031(3) -0.019(3)
C6 0.077(4) 0.056(3) 0.055(3) 0.005(3) 0.008(3) 0.006(3)
C9 0.071(4) 0.062(4) 0.052(3) 0.005(3) 0.012(3) -0.010(3)
C8 0.072(4) 0.083(5) 0.062(4) 0.023(3) -0.004(3) 0.002(4)
C10 0.078(4) 0.078(4) 0.078(4) 0.013(4) 0.010(3) -0.028(4)
C19 0.116(6) 0.055(4) 0.071(4) -0.017(3) 0.016(4) -0.004(4)
C1 0.075(4) 0.049(3) 0.102(5) -0.007(3) 0.011(3) 0.006(3)
C7 0.084(4) 0.076(5) 0.077(4) 0.012(4) 0.015(3) 0.019(4)
C18 0.121(6) 0.071(4) 0.053(3) -0.017(3) 0.013(4) 0.023(4)
C16 0.099(5) 0.109(6) 0.055(4) -0.012(4) 0.029(3) 0.023(5)
F3 0.149(5) 0.221(8) 0.171(5) 0.102(6) 0.056(4) 0.053(5)
F2 0.131(4) 0.152(5) 0.229(7) 0.024(5) 0.111(5) 0.035(4)
C24 0.086(5) 0.163(9) 0.097(5) 0.042(6) -0.005(4) 0.032(6)
F4 0.225(8) 0.252(10) 0.228(8) 0.176(8) 0.052(6) 0.013(7)
F1 0.118(4) 0.159(6) 0.292(8) 0.054(6) 0.101(5) 0.041(4)
F5 0.215(8) 0.197(8) 0.226(8) -0.025(7) 0.005(7) -0.093(7)
P2 0.112(2) 0.0766(18) 0.103(2) 0.000 0.0564(18) 0.000
F9 0.138(7) 0.156(8) 0.253(11) 0.000 0.080(7) 0.000
F6 0.189(7) 0.245(10) 0.255(9) -0.130(8) -0.002(6) -0.022(7)
F8 0.164(10) 0.263(16) 0.44(2) 0.000 0.176(13) 0.000
F10 0.248(9) 0.242(9) 0.267(9) -0.114(8) -0.019(7) 0.085(8)
F7 0.306(11) 0.309(12) 0.305(10) 0.223(10) -0.098(9) -0.113(10)
P3 0.225(4) 0.0663(18) 0.088(2) 0.000 0.073(3) 0.000
F11 0.414(19) 0.178(11) 0.132(7) 0.000 0.074(10) 0.000
F12 0.409(16) 0.187(8) 0.252(9) -0.064(8) -0.047(10) -0.124(10)
F13 0.276(11) 0.143(7) 0.491(18) -0.062(10) 0.114(12) 0.045(8)
F14 1.27(9) 0.36(3) 0.201(15) 0.000 0.36(3) 0.000

loop_
_atom_type_symbol
_atom_type_description
_atom_type_scat_dispersion_real
_atom_type_scat_dispersion_imag
_atom_type_scat_source
C C 0.0033 0.0016 'International Tables Vol C Tables 4.2.6.8 and 6.1.1.4'
H H 0.0000 0.0000 'International Tables Vol C Tables 4.2.6.8 and 6.1.1.4'
N N 0.0061 0.0033 'International Tables Vol C Tables 4.2.6.8 and 6.1.1.4'
F F 0.0171 0.0103 'International Tables Vol C Tables 4.2.6.8 and 6.1.1.4'
P P 0.1023 0.0942 'International Tables Vol C Tables 4.2.6.8 and 6.1.1.4'
Ru Ru -1.2594 0.8363 'International Tables Vol C Tables 4.2.6.8 and 6.1.1.4'

loop_
_geom_angle_atom_site_label_1
_geom_angle_atom_site_label_2
_geom_angle_atom_site_label_3
_geom_angle
_geom_angle_site_symmetry_1
_geom_angle_site_symmetry_3
C2 Ru1 N8 99.06(18) . .
C2 Ru1 N7 91.10(17) . .
N8 Ru1 N7 87.76(16) . .
C2 Ru1 N5 95.03(17) . .
N8 Ru1 N5 90.05(16) . .
N7 Ru1 N5 173.74(16) . .
C2 Ru1 N1 77.90(18) . .
N8 Ru1 N1 176.42(15) . .
N7 Ru1 N1 90.41(15) . .
N5 Ru1 N1 92.08(15) . .
C2 Ru1 N6 169.08(17) . .
N8 Ru1 N6 90.33(16) . .
N7 Ru1 N6 94.87(16) . .
N5 Ru1 N6 79.28(16) . .
N1 Ru1 N6 92.89(15) . .
F4 P1 F5 92.5(6) . .
F4 P1 F1 94.0(4) . .
F5 P1 F1 85.6(5) . .
F4 P1 F3 177.7(5) . .
F5 P1 F3 87.1(5) . .
F1 P1 F3 88.1(4) . .
F4 P1 F2 89.4(4) . .
F5 P1 F2 94.3(5) . .
F1 P1 F2 176.6(4) . .
F3 P1 F2 88.5(4) . .
F4 P1 F6 92.1(6) . .
F5 P1 F6 174.7(5) . .
F1 P1 F6 91.4(5) . .
F3 P1 F6 88.5(5) . .
F2 P1 F6 88.4(4) . .
C5 N1 C6 114.3(5) . .
C5 N1 Ru1 116.0(3) . .
C6 N1 Ru1 129.7(4) . .
C21 N7 Ru1 176.1(4) . .
C23 N8 Ru1 177.1(4) . .
C9 N5 C13 118.2(4) . .
C9 N5 Ru1 127.5(4) . .
C13 N5 Ru1 114.2(3) . .
C20 N6 C14 118.3(5) . .
C20 N6 Ru1 129.8(4) . .
C14 N6 Ru1 111.8(3) . .
N2 C5 N1 128.3(5) . .
N2 C5 N3 119.0(5) . .
N1 C5 N3 112.7(5) . .
N4 C2 N3 104.0(4) . .
N4 C2 Ru1 141.9(4) . .
N3 C2 Ru1 114.1(4) . .
C2 N4 C3 110.6(5) . .
C2 N4 C1 124.3(4) . .
C3 N4 C1 125.0(5) . .
C2 N3 C5 119.3(4) . .
C2 N3 C4 111.7(5) . .
C5 N3 C4 128.9(5) . .
C5 N2 C8 115.4(6) . .
N5 C13 C12 123.3(6) . .
N5 C13 C14 117.7(4) . .
C12 C13 C14 119.0(5) . .
N7 C21 C22 178.1(6) . .
N6 C14 C15 122.9(6) . .
N6 C14 C13 116.7(5) . .
C15 C14 C13 120.3(5) . .
C11 C12 C13 117.1(6) . .
C11 C12 C17 124.2(6) . .
C13 C12 C17 118.7(7) . .
C4 C3 N4 108.9(5) . .
C16 C17 C12 121.3(6) . .
C12 C11 C10 119.5(5) . .
N6 C20 C19 121.9(6) . .
N8 C23 C24 177.0(7) . .
C3 C4 N3 104.8(5) . .
C14 C15 C18 116.7(6) . .
C14 C15 C16 117.8(7) . .
C18 C15 C16 125.4(6) . .
N1 C6 C7 121.6(6) . .
N5 C9 C10 122.8(6) . .
N2 C8 C7 122.1(6) . .
C11 C10 C9 119.1(6) . .
C18 C19 C20 120.8(6) . .
C8 C7 C6 118.2(6) . .
C19 C18 C15 119.3(6) . .
C17 C16 C15 122.7(6) . .
F7 P2 F7 101.1(10) 4_575 .
F7 P2 F8 95.8(6) 4_575 .
F7 P2 F8 95.8(6) . .
F7 P2 F9 83.2(5) 4_575 .
F7 P2 F9 83.2(5) . .
F8 P2 F9 178.4(9) . .
F7 P2 F10 87.2(6) 4_575 4_575
F7 P2 F10 168.4(8) . 4_575
F8 P2 F10 91.3(7) . 4_575
F9 P2 F10 89.9(5) . 4_575
F7 P2 F10 168.4(8) 4_575 .
F7 P2 F10 87.2(6) . .
F8 P2 F10 91.3(7) . .
F9 P2 F10 89.9(5) . .
F10 P2 F10 83.6(8) 4_575 .
F14 P3 F12 94.9(5) . .
F14 P3 F12 94.9(5) . 4_575
F12 P3 F12 109.4(10) . 4_575
F14 P3 F11 168.4(10) . .
F12 P3 F11 91.7(4) . .
F12 P3 F11 91.7(4) 4_575 .
F14 P3 F13 87.4(5) . 4_575
F12 P3 F13 165.6(8) . 4_575
F12 P3 F13 84.6(4) 4_575 4_575
F11 P3 F13 83.9(5) . 4_575
F14 P3 F13 87.4(5) . .
F12 P3 F13 84.6(4) . .
F12 P3 F13 165.6(8) 4_575 .
F11 P3 F13 83.9(5) . .
F13 P3 F13 81.3(8) 4_575 .

loop_
_geom_bond_atom_site_label_1
_geom_bond_atom_site_label_2
_geom_bond_distance
_geom_bond_site_symmetry_2
Ru1 C2 2.007(5) .
Ru1 N8 2.022(4) .
Ru1 N7 2.049(4) .
Ru1 N5 2.063(4) .
Ru1 N1 2.077(4) .
Ru1 N6 2.126(4) .
P1 F4 1.490(6) .
P1 F5 1.526(8) .
P1 F1 1.532(5) .
P1 F3 1.549(6) .
P1 F2 1.566(5) .
P1 F6 1.573(8) .
N1 C5 1.342(7) .
N1 C6 1.343(7) .
N7 C21 1.128(6) .
N8 C23 1.137(7) .
N5 C9 1.320(7) .
N5 C13 1.350(7) .
N6 C20 1.314(7) .
N6 C14 1.372(6) .
C5 N2 1.325(7) .
C5 N3 1.384(7) .
C2 N4 1.349(6) .
C2 N3 1.359(6) .
N4 C3 1.374(7) .
N4 C1 1.467(7) .
N3 C4 1.396(7) .
N2 C8 1.339(9) .
C13 C12 1.415(7) .
C13 C14 1.429(8) .
C21 C22 1.448(7) .
C14 C15 1.401(8) .
C12 C11 1.385(10) .
C12 C17 1.431(10) .
C3 C4 1.333(8) .
C17 C16 1.303(10) .
C11 C10 1.388(9) .
C20 C19 1.396(8) .
C23 C24 1.476(9) .
C15 C18 1.412(10) .
C15 C16 1.433(10) .
C6 C7 1.393(8) .
C9 C10 1.398(8) .
C8 C7 1.351(9) .
C19 C18 1.352(9) .
P2 F7 1.485(8) 4_575
P2 F7 1.485(8) .
P2 F8 1.493(10) .
P2 F9 1.536(9) .
P2 F10 1.546(8) 4_575
P2 F10 1.546(8) .
P3 F14 1.460(8) .
P3 F12 1.495(8) .
P3 F12 1.495(8) 4_575
P3 F11 1.557(8) .
P3 F13 1.681(9) 4_575
P3 F13 1.681(9) .

loop_
_platon_squeeze_void_nr
_platon_squeeze_void_average_x
_platon_squeeze_void_average_y
_platon_squeeze_void_average_z
_platon_squeeze_void_volume
_platon_squeeze_void_count_electrons
_platon_squeeze_void_content
1 0.000 0.186 -0.361 1401 194 ' '
